data_4519495
loop_
_publ_author_name
'Rahman Al Ahmad, Abdel'
'Maris, Thierry'
'Wuest, James D.'

_publ_section_title
;
 Hiding in Plain Sight: Polymorphs of Riluzole
;
_journal_name_full 'Crystal Growth & Design'
_journal_page_first 3029
_journal_page_last 3036
_journal_paper_doi 10.1021/acs.cgd.5c00089
_journal_volume 25
_journal_year 2025
_chemical_formula_moiety 'C8 H5 F3 N2 O S'
_chemical_formula_sum 'C8 H5 F3 N2 O S'
_chemical_formula_weight 234.20
_chemical_name_common Riluzole
_chemical_name_systematic 6-(trifluoromethoxy)-1,3-benzothiazol-2-amine
_space_group_crystal_system monoclinic
_space_group_IT_number 14
_space_group_name_Hall '-P 2ybc'
_space_group_name_H-M_alt 'P 1 21/c 1'
_atom_sites_solution_hydrogens geom
_atom_sites_solution_primary dual
_audit_creation_date 2024-04-16
_audit_creation_method
;
Olex2 1.5
(compiled 2024.02.16 svn.r378c4104 for OlexSys, GUI svn.r6928)
;
_cell_angle_alpha 90
_cell_angle_beta 94.963(4)
_cell_angle_gamma 90
_cell_formula_units_Z 8
_cell_length_a 19.3767(12)
_cell_length_b 8.1785(5)
_cell_length_c 11.7473(8)
_cell_measurement_reflns_used 6309
_cell_measurement_temperature 150
_cell_measurement_theta_max 54.516
_cell_measurement_theta_min 3.986
_cell_volume 1854.6(2)
_computing_cell_refinement
;
SAINT (2020) V8.40B; Integration Software for Single Crystal Data.
Bruker AXS Inc., Madison, WI 53719-1173.
;
_computing_data_collection
;
APEX 4 (2022) Bruker AXS Inc., Madison, WI 53719-1173.
;
_computing_data_reduction
;
SAINT (2020) V8.40B; Integration Software for Single Crystal Data.
Bruker AXS Inc., Madison, WI 53719-1173.
;
_computing_molecular_graphics 'Olex2 1.5 (Dolomanov et al., 2009)'
_computing_publication_material 'Olex2 1.5 (Dolomanov et al., 2009)'
_computing_structure_refinement 'XL  (Sheldrick, 2008)'
_computing_structure_solution 'SHELXT 2018/2 (Sheldrick, 2018)'
_diffrn_ambient_temperature 150
_diffrn_detector 'CMOS Area detector'
_diffrn_detector_area_resol_mean 10.42
_diffrn_detector_type 'Bruker CMOS Photon III '
_diffrn_measured_fraction_theta_full 0.993
_diffrn_measured_fraction_theta_max 0.988
_diffrn_measurement_device 'k-geometry diffractometer'
_diffrn_measurement_device_type 'Bruker Venture Metaljet'
_diffrn_measurement_method '\w and \f scans'
_diffrn_radiation_collimation 'Focusing mirrors'
_diffrn_radiation_monochromator 'Helios MX Mirror Optics'
_diffrn_radiation_probe x-ray
_diffrn_radiation_type 'Ga K\a'
_diffrn_radiation_wavelength 1.34139
_diffrn_reflns_av_R_equivalents 0.0828
_diffrn_reflns_av_unetI/netI 0.0668
_diffrn_reflns_Laue_measured_fraction_full 0.993
_diffrn_reflns_Laue_measured_fraction_max 0.988
_diffrn_reflns_limit_h_max 23
_diffrn_reflns_limit_h_min -23
_diffrn_reflns_limit_k_max 9
_diffrn_reflns_limit_k_min -9
_diffrn_reflns_limit_l_max 14
_diffrn_reflns_limit_l_min -14
_diffrn_reflns_number 15488
_diffrn_reflns_point_group_measured_fraction_full 0.993
_diffrn_reflns_point_group_measured_fraction_max 0.988
_diffrn_reflns_theta_full 53.594
_diffrn_reflns_theta_max 55.015
_diffrn_reflns_theta_min 1.991
_diffrn_source 'Metal Jet'
_diffrn_source_current 2.85
_diffrn_source_power 0.198759
_diffrn_source_target Ga
_diffrn_source_type 'Gallium Liquid Metal Jet Source'
_diffrn_source_voltage 69.74
_exptl_absorpt_coefficient_mu 2.209
_exptl_absorpt_correction_T_max 0.3679
_exptl_absorpt_correction_T_min 0.2367
_exptl_absorpt_correction_type multi-scan
_exptl_absorpt_process_details
;
SADABS-2016/2 (Bruker,2016/2) was used for absorption correction.
wR2(int) was 0.1703 before and 0.0910 after correction.
The Ratio of minimum to maximum transmission is 0.6434.
The \l/2 correction factor is Not present.
;
_exptl_crystal_colour 'clear light colourless'
_exptl_crystal_colour_lustre clear
_exptl_crystal_colour_modifier light
_exptl_crystal_colour_primary colourless
_exptl_crystal_density_diffrn 1.678
_exptl_crystal_description plate
_exptl_crystal_F_000 944
_exptl_crystal_size_max 0.21
_exptl_crystal_size_mid 0.11
_exptl_crystal_size_min 0.06
_refine_diff_density_max 0.792
_refine_diff_density_min -0.470
_refine_diff_density_rms 0.106
_refine_ls_extinction_coef .
_refine_ls_extinction_method none
_refine_ls_goodness_of_fit_ref 1.063
_refine_ls_hydrogen_treatment constr
_refine_ls_matrix_type full
_refine_ls_number_parameters 308
_refine_ls_number_reflns 3499
_refine_ls_number_restraints 133
_refine_ls_restrained_S_all 1.073
_refine_ls_R_factor_all 0.1054
_refine_ls_R_factor_gt 0.0765
_refine_ls_shift/su_max 0.000
_refine_ls_shift/su_mean 0.000
_refine_ls_structure_factor_coef Fsqd
_refine_ls_weighting_details 'w=1/[\s^2^(Fo^2^)+(0.0954P)^2^+7.6928P] where P=(Fo^2^+2Fc^2^)/3'
_refine_ls_weighting_scheme calc
_refine_ls_wR_factor_gt 0.2097
_refine_ls_wR_factor_ref 0.2274
_reflns_Friedel_coverage 0.000
_reflns_Friedel_fraction_full .
_reflns_Friedel_fraction_max .
_reflns_number_gt 2580
_reflns_number_total 3499
_reflns_threshold_expression 'I > 2\s(I)'
_cod_data_source_file RZ_P21c_94_150K_jw2656_4_.cif
_cod_data_source_block jw26564
_cod_database_code 4519495

loop_
_space_group_symop_id
_space_group_symop_operation_xyz
1 'x, y, z'
2 '-x, y+1/2, -z+1/2'
3 '-x, -y, -z'
4 'x, -y-1/2, z-1/2'

loop_
_atom_site_label
_atom_site_type_symbol
_atom_site_fract_x
_atom_site_fract_y
_atom_site_fract_z
_atom_site_U_iso_or_equiv
_atom_site_adp_type
_atom_site_occupancy
_atom_site_site_symmetry_order
_atom_site_calc_flag
_atom_site_refinement_flags_posn
_atom_site_refinement_flags_adp
_atom_site_refinement_flags_occupancy
_atom_site_disorder_assembly
_atom_site_disorder_group
F1C F 0.9268(8) 0.3682(19) 0.3442(16) 0.100(4) Uani 0.420(9) 1 d D U P A 2
C1B C 0.6137(3) 0.0556(6) 0.2433(4) 0.0322(11) Uani 1 1 d . . . . .
S1B S 0.68597(7) -0.03297(16) 0.32039(11) 0.0375(4) Uani 1 1 d . . . . .
N1B N 0.5484(2) 0.0084(5) 0.2639(4) 0.0375(11) Uani 1 1 d . . . . .
H1BA H 0.512218 0.056375 0.227639 0.045 Uiso 1 1 calc R U . . .
H1BB H 0.542416 -0.070013 0.313371 0.045 Uiso 1 1 calc R U . . .
F1B F 0.9285(5) 0.4624(10) 0.2486(11) 0.122(4) Uani 0.580(9) 1 d D U P A 1
O1B O 0.9132(2) 0.2180(6) 0.1881(4) 0.0600(12) Uani 1 1 d D . . . .
N2B N 0.6270(2) 0.1697(5) 0.1720(3) 0.0312(9) Uani 1 1 d . . . . .
F2B F 0.9326(5) 0.2727(17) 0.3720(8) 0.097(4) Uani 0.580(9) 1 d D U P A 1
C2B C 0.7386(3) 0.0957(6) 0.2488(4) 0.0345(12) Uani 1 1 d . . . . .
F2C F 0.9554(7) 0.117(2) 0.3495(14) 0.122(5) Uani 0.420(9) 1 d D U P A 2
C3B C 0.6982(3) 0.1947(6) 0.1726(4) 0.0326(11) Uani 1 1 d . . . . .
F3C F 1.0097(10) 0.285(3) 0.251(3) 0.090(5) Uani 0.420(9) 1 d D U P A 2
F3B F 1.0157(6) 0.306(2) 0.2685(18) 0.089(4) Uani 0.580(9) 1 d D U P A 1
C4B C 0.7301(3) 0.3045(7) 0.1040(5) 0.0380(12) Uani 1 1 d . . . . .
H4B H 0.703074 0.373561 0.052594 0.046 Uiso 1 1 calc R U . . .
C5B C 0.8012(3) 0.3124(7) 0.1113(5) 0.0429(14) Uani 1 1 d . . . . .
H5B H 0.823511 0.386484 0.064249 0.051 Uiso 1 1 calc R U . . .
C6B C 0.8407(3) 0.2118(7) 0.1878(5) 0.0436(14) Uani 1 1 d . . . . .
C7B C 0.8107(3) 0.1011(7) 0.2568(5) 0.0413(13) Uani 1 1 d . . . . .
H7B H 0.837917 0.031618 0.307525 0.050 Uiso 1 1 calc R U . . .
C8B C 0.9472(5) 0.3076(11) 0.2662(8) 0.088(3) Uani 0.580(9) 1 d D U P A 1
C8C C 0.9493(6) 0.2471(16) 0.2851(10) 0.089(3) Uani 0.420(9) 1 d D U P A 2
S1A S 0.39634(7) 0.32116(15) -0.09789(10) 0.0327(4) Uani 1 1 d . . . . .
F1A F 0.05439(17) 0.1519(5) 0.0231(3) 0.0623(11) Uani 1 1 d D U . . .
O1A O 0.15830(19) 0.0792(5) -0.0039(3) 0.0422(9) Uani 1 1 d . . . . .
N1A N 0.5277(2) 0.2937(5) -0.0093(4) 0.0372(11) Uani 1 1 d . . . . .
H1AA H 0.561266 0.258634 0.039952 0.045 Uiso 1 1 calc R U . . .
H1AB H 0.537014 0.361420 -0.064136 0.045 Uiso 1 1 calc R U . . .
C1A C 0.4628(3) 0.2442(6) -0.0008(4) 0.0286(11) Uani 1 1 d . . . . .
F2A F 0.1273(2) 0.3413(5) -0.0022(6) 0.0986(18) Uani 1 1 d D U . . .
N2A N 0.4439(2) 0.1445(5) 0.0771(3) 0.0312(9) Uani 1 1 d . . . . .
C2A C 0.3379(3) 0.2040(6) -0.0293(4) 0.0301(11) Uani 1 1 d . . . . .
F3A F 0.1356(2) 0.2135(7) 0.1522(4) 0.0838(15) Uani 1 1 d D U . . .
C3A C 0.3724(3) 0.1178(6) 0.0617(4) 0.0303(11) Uani 1 1 d . . . . .
C4A C 0.3351(3) 0.0152(6) 0.1285(4) 0.0346(12) Uani 1 1 d . . . . .
H4A H 0.358197 -0.047930 0.188068 0.042 Uiso 1 1 calc R U . . .
C5A C 0.2638(3) 0.0067(7) 0.1069(5) 0.0370(12) Uani 1 1 d . . . . .
H5A H 0.237517 -0.060905 0.152697 0.044 Uiso 1 1 calc R U . . .
C6A C 0.2309(3) 0.0966(6) 0.0186(5) 0.0353(12) Uani 1 1 d . . . . .
C7A C 0.2666(3) 0.1953(6) -0.0519(4) 0.0342(12) Uani 1 1 d . . . . .
H7A H 0.243216 0.254513 -0.113276 0.041 Uiso 1 1 calc R U . . .
C8A C 0.1205(2) 0.1930(7) 0.0409(4) 0.0539(16) Uani 1 1 d D U . . .

loop_
_atom_site_aniso_label
_atom_site_aniso_U_11
_atom_site_aniso_U_22
_atom_site_aniso_U_33
_atom_site_aniso_U_23
_atom_site_aniso_U_13
_atom_site_aniso_U_12
F1C 0.059(6) 0.104(9) 0.134(10) -0.073(7) -0.002(7) 0.012(7)
C1B 0.040(3) 0.030(3) 0.027(3) -0.004(2) 0.003(2) -0.002(2)
S1B 0.0461(8) 0.0350(7) 0.0306(7) 0.0046(5) -0.0007(6) -0.0007(6)
N1B 0.044(3) 0.035(2) 0.034(2) 0.0021(19) 0.009(2) -0.003(2)
F1B 0.077(6) 0.073(6) 0.210(11) -0.045(7) -0.016(7) 0.000(5)
O1B 0.035(2) 0.079(3) 0.066(3) -0.009(3) 0.009(2) -0.003(2)
N2B 0.033(2) 0.030(2) 0.030(2) -0.0015(17) 0.0009(18) -0.0006(17)
F2B 0.067(5) 0.144(9) 0.079(5) -0.024(7) -0.008(4) -0.022(7)
C2B 0.038(3) 0.034(3) 0.031(3) -0.005(2) -0.001(2) 0.004(2)
F2C 0.075(8) 0.136(10) 0.148(10) 0.025(9) -0.032(7) -0.015(8)
C3B 0.037(3) 0.029(3) 0.032(3) -0.003(2) 0.003(2) 0.000(2)
F3C 0.027(7) 0.122(9) 0.121(9) -0.056(8) 0.003(6) -0.009(7)
F3B 0.042(6) 0.114(7) 0.112(8) -0.036(7) 0.007(6) -0.014(5)
C4B 0.044(3) 0.036(3) 0.035(3) 0.000(2) 0.006(2) 0.002(2)
C5B 0.044(3) 0.045(3) 0.041(3) -0.003(3) 0.011(3) -0.009(3)
C6B 0.034(3) 0.046(3) 0.051(3) -0.010(3) 0.004(3) -0.003(2)
C7B 0.041(3) 0.039(3) 0.042(3) -0.005(2) -0.004(2) 0.004(2)
C8B 0.045(4) 0.105(7) 0.114(6) -0.057(6) 0.004(5) -0.003(5)
C8C 0.046(5) 0.107(7) 0.112(6) -0.054(6) 0.004(5) -0.001(6)
S1A 0.0344(7) 0.0330(7) 0.0305(7) 0.0028(5) 0.0015(5) -0.0008(5)
F1A 0.0311(19) 0.075(3) 0.080(3) 0.008(2) 0.0009(17) -0.0036(17)
O1A 0.031(2) 0.046(2) 0.049(2) -0.0055(18) 0.0018(17) -0.0057(17)
N1A 0.032(3) 0.041(3) 0.038(2) 0.0116(19) 0.0014(19) -0.0016(19)
C1A 0.033(3) 0.027(2) 0.026(2) 0.001(2) 0.004(2) 0.000(2)
F2A 0.062(3) 0.053(2) 0.185(6) 0.029(3) 0.034(3) 0.005(2)
N2A 0.033(2) 0.030(2) 0.031(2) 0.0006(17) 0.0045(18) -0.0017(18)
C2A 0.036(3) 0.027(2) 0.027(2) -0.0041(19) 0.005(2) -0.002(2)
F3A 0.049(2) 0.119(4) 0.084(3) -0.044(3) 0.013(2) -0.001(2)
C3A 0.032(3) 0.029(2) 0.030(3) -0.006(2) 0.003(2) -0.001(2)
C4A 0.040(3) 0.032(3) 0.033(3) 0.002(2) 0.007(2) -0.004(2)
C5A 0.043(3) 0.035(3) 0.034(3) -0.003(2) 0.006(2) -0.006(2)
C6A 0.029(3) 0.034(3) 0.042(3) -0.007(2) 0.003(2) -0.001(2)
C7A 0.036(3) 0.034(3) 0.032(3) -0.004(2) -0.001(2) 0.001(2)
C8A 0.033(3) 0.057(4) 0.073(4) 0.010(3) 0.010(3) -0.004(3)

loop_
_atom_type_symbol
_atom_type_description
_atom_type_scat_dispersion_real
_atom_type_scat_dispersion_imag
_atom_type_scat_source
C C 0.0137 0.0067 'International Tables Vol C Tables 4.2.6.8 and 6.1.1.4'
H H 0.0000 0.0000 'International Tables Vol C Tables 4.2.6.8 and 6.1.1.4'
N N 0.0241 0.0134 'International Tables Vol C Tables 4.2.6.8 and 6.1.1.4'
O O 0.0389 0.0241 'International Tables Vol C Tables 4.2.6.8 and 6.1.1.4'
F F 0.0583 0.0400 'International Tables Vol C Tables 4.2.6.8 and 6.1.1.4'
S S 0.2925 0.4295 'International Tables Vol C Tables 4.2.6.8 and 6.1.1.4'

loop_
_geom_angle_atom_site_label_1
_geom_angle_atom_site_label_2
_geom_angle_atom_site_label_3
_geom_angle
_geom_angle_site_symmetry_1
_geom_angle_site_symmetry_3
N1B C1B S1B 120.2(4) . .
N2B C1B S1B 115.8(4) . .
N2B C1B N1B 123.9(5) . .
C2B S1B C1B 88.6(2) . .
C1B N1B H1BA 120.0 . .
C1B N1B H1BB 120.0 . .
H1BA N1B H1BB 120.0 . .
C8B O1B C6B 117.7(6) . .
C8C O1B C6B 118.0(7) . .
C1B N2B C3B 110.8(4) . .
C3B C2B S1B 110.0(4) . .
C7B C2B S1B 128.0(4) . .
C7B C2B C3B 121.9(5) . .
N2B C3B C2B 114.7(5) . .
C4B C3B N2B 125.6(5) . .
C4B C3B C2B 119.7(5) . .
C3B C4B H4B 120.4 . .
C5B C4B C3B 119.2(5) . .
C5B C4B H4B 120.4 . .
C4B C5B H5B 119.9 . .
C4B C5B C6B 120.3(5) . .
C6B C5B H5B 119.9 . .
C5B C6B O1B 118.2(5) . .
C7B C6B O1B 119.7(6) . .
C7B C6B C5B 122.0(5) . .
C2B C7B H7B 121.5 . .
C6B C7B C2B 117.0(5) . .
C6B C7B H7B 121.5 . .
F1B C8B F2B 105.9(7) . .
O1B C8B F1B 108.1(8) . .
O1B C8B F2B 113.6(9) . .
O1B C8B F3B 116.8(14) . .
F3B C8B F1B 105.9(7) . .
F3B C8B F2B 105.8(7) . .
F1C C8C O1B 115.0(12) . .
F2C C8C F1C 109.3(8) . .
F2C C8C O1B 111.8(11) . .
F3C C8C F1C 109.3(8) . .
F3C C8C O1B 101.8(18) . .
F3C C8C F2C 109.3(8) . .
C2A S1A C1A 88.4(2) . .
C8A O1A C6A 115.5(4) . .
H1AA N1A H1AB 120.0 . .
C1A N1A H1AA 120.0 . .
C1A N1A H1AB 120.0 . .
N1A C1A S1A 119.0(4) . .
N2A C1A S1A 116.4(4) . .
N2A C1A N1A 124.6(5) . .
C1A N2A C3A 110.0(4) . .
C3A C2A S1A 110.1(4) . .
C7A C2A S1A 128.3(4) . .
C7A C2A C3A 121.5(5) . .
N2A C3A C2A 115.0(4) . .
C4A C3A N2A 125.3(5) . .
C4A C3A C2A 119.7(5) . .
C3A C4A H4A 120.5 . .
C5A C4A C3A 119.0(5) . .
C5A C4A H4A 120.5 . .
C4A C5A H5A 120.0 . .
C6A C5A C4A 120.0(5) . .
C6A C5A H5A 120.0 . .
C5A C6A O1A 118.2(5) . .
C5A C6A C7A 122.5(5) . .
C7A C6A O1A 119.1(5) . .
C2A C7A H7A 121.4 . .
C6A C7A C2A 117.2(5) . .
C6A C7A H7A 121.4 . .
F1A C8A F2A 107.4(5) . .
F1A C8A F3A 108.5(4) . .
O1A C8A F1A 108.7(4) . .
O1A C8A F2A 114.5(5) . .
O1A C8A F3A 113.5(4) . .
F3A C8A F2A 103.9(5) . .

loop_
_geom_bond_atom_site_label_1
_geom_bond_atom_site_label_2
_geom_bond_distance
_geom_bond_site_symmetry_2
F1C C8C 1.306(10) .
C1B S1B 1.757(5) .
C1B N1B 1.364(7) .
C1B N2B 1.295(6) .
S1B C2B 1.733(6) .
N1B H1BA 0.8800 .
N1B H1BB 0.8800 .
F1B C8B 1.328(5) .
O1B C6B 1.404(7) .
O1B C8B 1.307(10) .
O1B C8C 1.307(11) .
N2B C3B 1.394(7) .
F2B C8B 1.328(5) .
C2B C3B 1.396(7) .
C2B C7B 1.393(8) .
F2C C8C 1.306(10) .
C3B C4B 1.387(7) .
F3C C8C 1.305(10) .
F3B C8B 1.327(5) .
C4B H4B 0.9500 .
C4B C5B 1.374(8) .
C5B H5B 0.9500 .
C5B C6B 1.397(9) .
C6B C7B 1.377(8) .
C7B H7B 0.9500 .
S1A C1A 1.761(5) .
S1A C2A 1.735(5) .
F1A C8A 1.323(4) .
O1A C6A 1.416(6) .
O1A C8A 1.322(7) .
N1A H1AA 0.8800 .
N1A H1AB 0.8800 .
N1A C1A 1.334(6) .
C1A N2A 1.302(6) .
F2A C8A 1.325(4) .
N2A C3A 1.399(6) .
C2A C3A 1.401(7) .
C2A C7A 1.386(7) .
F3A C8A 1.325(4) .
C3A C4A 1.393(7) .
C4A H4A 0.9500 .
C4A C5A 1.384(8) .
C5A H5A 0.9500 .
C5A C6A 1.382(8) .
C6A C7A 1.384(8) .
C7A H7A 0.9500 .

loop_
_geom_hbond_atom_site_label_D
_geom_hbond_atom_site_label_H
_geom_hbond_atom_site_label_A
_geom_hbond_distance_DH
_geom_hbond_distance_HA
_geom_hbond_distance_DA
_geom_hbond_angle_DHA
_geom_hbond_site_symmetry_A
_geom_hbond_publ_flag
N1B H1BA N2A 0.88 2.23 3.063(6) 156.8 . yes
C5B H5B F2A 0.95 2.55 3.449(7) 157.4 3_665 yes
N1A H1AA N2B 0.88 2.05 2.925(6) 170.7 . yes
N1A H1AB N1B 0.88 2.31 3.173(6) 166.2 4_565 yes

loop_
_geom_torsion_atom_site_label_1
_geom_torsion_atom_site_label_2
_geom_torsion_atom_site_label_3
_geom_torsion_atom_site_label_4
_geom_torsion
_geom_torsion_site_symmetry_1
_geom_torsion_site_symmetry_2
_geom_torsion_site_symmetry_3
_geom_torsion_site_symmetry_4
C1B S1B C2B C3B -0.2(4) . . . .
C1B S1B C2B C7B -176.9(5) . . . .
C1B N2B C3B C2B -0.8(6) . . . .
C1B N2B C3B C4B 178.1(5) . . . .
S1B C1B N2B C3B 0.6(5) . . . .
S1B C2B C3B N2B 0.5(6) . . . .
S1B C2B C3B C4B -178.4(4) . . . .
S1B C2B C7B C6B 177.9(4) . . . .
N1B C1B S1B C2B -177.5(4) . . . .
N1B C1B N2B C3B 177.7(4) . . . .
O1B C6B C7B C2B -177.2(5) . . . .
N2B C1B S1B C2B -0.3(4) . . . .
N2B C3B C4B C5B -177.9(5) . . . .
C2B C3B C4B C5B 0.8(8) . . . .
C3B C2B C7B C6B 1.5(8) . . . .
C3B C4B C5B C6B -0.6(8) . . . .
C4B C5B C6B O1B 176.8(5) . . . .
C4B C5B C6B C7B 0.8(9) . . . .
C5B C6B C7B C2B -1.2(8) . . . .
C6B O1B C8B F1B -63.9(8) . . . .
C6B O1B C8B F2B 53.3(9) . . . .
C6B O1B C8B F3B 176.9(6) . . . .
C6B O1B C8C F1C -46.7(13) . . . .
C6B O1B C8C F2C 78.7(10) . . . .
C6B O1B C8C F3C -164.8(8) . . . .
C7B C2B C3B N2B 177.6(5) . . . .
C7B C2B C3B C4B -1.3(8) . . . .
C8B O1B C6B C5B 98.6(7) . . . .
C8B O1B C6B C7B -85.3(8) . . . .
C8C O1B C6B C5B 125.7(9) . . . .
C8C O1B C6B C7B -58.2(10) . . . .
S1A C1A N2A C3A 1.9(5) . . . .
S1A C2A C3A N2A 0.2(5) . . . .
S1A C2A C3A C4A -179.8(4) . . . .
S1A C2A C7A C6A -177.4(4) . . . .
O1A C6A C7A C2A -177.7(4) . . . .
N1A C1A N2A C3A -179.9(5) . . . .
C1A S1A C2A C3A 0.7(4) . . . .
C1A S1A C2A C7A 177.8(5) . . . .
C1A N2A C3A C2A -1.4(6) . . . .
C1A N2A C3A C4A 178.7(5) . . . .
N2A C3A C4A C5A 176.8(5) . . . .
C2A S1A C1A N1A -179.8(4) . . . .
C2A S1A C1A N2A -1.6(4) . . . .
C2A C3A C4A C5A -3.1(7) . . . .
C3A C2A C7A C6A -0.5(7) . . . .
C3A C4A C5A C6A 1.3(8) . . . .
C4A C5A C6A O1A 177.3(5) . . . .
C4A C5A C6A C7A 1.0(8) . . . .
C5A C6A C7A C2A -1.3(8) . . . .
C6A O1A C8A F1A -173.6(4) . . . .
C6A O1A C8A F2A 66.3(6) . . . .
C6A O1A C8A F3A -52.8(6) . . . .
C7A C2A C3A N2A -177.2(4) . . . .
C7A C2A C3A C4A 2.8(7) . . . .
C8A O1A C6A C5A 97.8(6) . . . .
C8A O1A C6A C7A -85.7(6) . . . .

_cod_database_fobs_code 4519495
